data_4348774
loop_
_publ_author_name
'Shen, Jun-Ju'
'Li, Xiang-Xia'
'Yu, Tan-Lai'
'Wang, Feng'
'Hao, Peng-Fei'
'Fu, Yun-Long'

_publ_section_title
;
 Ultrasensitive Photochromic Iodocuprate(I) Hybrid.
;
_journal_issue 17
_journal_name_full 'Inorganic chemistry'
_journal_page_first 8271
_journal_page_last 8273
_journal_paper_doi 10.1021/acs.inorgchem.6b01599
_journal_volume 55
_journal_year 2016
_chemical_formula_moiety '2(Cu2 I3), C10 H17 N3 O'
_chemical_formula_sum 'C10 H17 Cu4 I6 N3 O'
_chemical_formula_weight 1210.83
_space_group_IT_number 61
_space_group_name_Hall '-P 2ac 2ab'
_space_group_name_H-M_alt 'P b c a'
_symmetry_cell_setting orthorhombic
_symmetry_space_group_name_Hall '-P 2ac 2ab'
_symmetry_space_group_name_H-M 'P b c a'
_atom_sites_solution_hydrogens geom
_atom_sites_solution_primary direct
_atom_sites_solution_secondary difmap
_audit_creation_method SHELXL-97
_cell_angle_alpha 90.00
_cell_angle_beta 90.00
_cell_angle_gamma 90.00
_cell_formula_units_Z 8
_cell_length_a 8.3751(5)
_cell_length_b 18.7073(9)
_cell_length_c 32.5320(17)
_cell_measurement_reflns_used 3703
_cell_measurement_temperature 293(2)
_cell_measurement_theta_max 27.2990
_cell_measurement_theta_min 3.3130
_cell_volume 5097.0(5)
_computing_cell_refinement
;
CrysAlisPro, Agilent Technologies,
Version 1.171.37.33 (release 27-03-2014 CrysAlis171 .NET)
(compiled Mar 27 2014,17:12:48)
;
_computing_data_collection
;
CrysAlisPro, Agilent Technologies,
Version 1.171.37.33 (release 27-03-2014 CrysAlis171 .NET)
(compiled Mar 27 2014,17:12:48)
;
_computing_data_reduction
;
CrysAlisPro, Agilent Technologies,
Version 1.171.37.33 (release 27-03-2014 CrysAlis171 .NET)
(compiled Mar 27 2014,17:12:48)
;
_computing_structure_refinement 'SHELXL-97 (Sheldrick, 1997)'
_computing_structure_solution 'SHELXS-97 (Sheldrick, 1990)'
_diffrn_ambient_temperature 293(2)
_diffrn_detector_area_resol_mean 16.0710
_diffrn_measured_fraction_theta_full 0.999
_diffrn_measured_fraction_theta_max 0.999
_diffrn_measurement_device_type 'Xcalibur, Eos, Gemini'
_diffrn_radiation_monochromator graphite
_diffrn_radiation_source 'fine-focus sealed tube'
_diffrn_radiation_type MoK\a
_diffrn_radiation_wavelength 0.71073
_diffrn_reflns_av_R_equivalents 0.0708
_diffrn_reflns_av_sigmaI/netI 0.0747
_diffrn_reflns_limit_h_max 8
_diffrn_reflns_limit_h_min -9
_diffrn_reflns_limit_k_max 22
_diffrn_reflns_limit_k_min -20
_diffrn_reflns_limit_l_max 38
_diffrn_reflns_limit_l_min -26
_diffrn_reflns_number 12422
_diffrn_reflns_theta_full 25.00
_diffrn_reflns_theta_max 25.00
_diffrn_reflns_theta_min 2.50
_exptl_absorpt_coefficient_mu 10.566
_exptl_absorpt_correction_T_max 0.6201
_exptl_absorpt_correction_T_min 0.2264
_exptl_absorpt_correction_type multi-scan
_exptl_absorpt_process_details
;
CrysAlisPro, Agilent Technologies,
Version 1.171.37.33 (release 27-03-2014 CrysAlis171 .NET)
(compiled Mar 27 2014,17:12:48)
Empirical absorption correction using spherical harmonics,
 implemented in SCALE3 ABSPACK scaling algorithm.
;
_exptl_crystal_colour yellow
_exptl_crystal_density_diffrn 3.156
_exptl_crystal_density_method 'not measured'
_exptl_crystal_description rod
_exptl_crystal_F_000 4320
_exptl_crystal_size_max 0.20
_exptl_crystal_size_mid 0.10
_exptl_crystal_size_min 0.05
_refine_diff_density_max 2.291
_refine_diff_density_min -1.581
_refine_diff_density_rms 0.369
_refine_ls_extinction_method none
_refine_ls_goodness_of_fit_ref 1.028
_refine_ls_hydrogen_treatment mixed
_refine_ls_matrix_type full
_refine_ls_number_parameters 221
_refine_ls_number_reflns 4474
_refine_ls_number_restraints 145
_refine_ls_restrained_S_all 1.044
_refine_ls_R_factor_all 0.0972
_refine_ls_R_factor_gt 0.0716
_refine_ls_shift/su_max 0.000
_refine_ls_shift/su_mean 0.000
_refine_ls_structure_factor_coef Fsqd
_refine_ls_weighting_details 'calc w=1/[\s^2^(Fo^2^)+(0.1035P)^2^+0.0000P] where P=(Fo^2^+2Fc^2^)/3'
_refine_ls_weighting_scheme calc
_refine_ls_wR_factor_gt 0.1736
_refine_ls_wR_factor_ref 0.1893
_reflns_number_gt 3250
_reflns_number_total 4474
_reflns_threshold_expression >2sigma(I)
_cod_data_source_file ic6b01599_si_002.cif
_cod_data_source_block compound1
_cod_depositor_comments
;
The following automatic conversions were performed:

data item '_exptl_absorpt_correction_type' value 'Multi-scan' was
changed to 'multi-scan' in accordance with the
/home/saulius/struct/COD-crude-data/automatic-downloads/DataCite-retrospective/ACS/depositions/lib/dictionaries/cif_core.dic
dictionary named 'cif_core.dic' version 2.4.2 last updated on
2011-04-26.

Automatic conversion script
Id: cif_fix_values 6909 2019-04-08 15:41:33Z antanas 
;
_cod_original_sg_symbol_Hall '-P 2ac 2ab '
_cod_database_code 4348774

loop_
_symmetry_equiv_pos_as_xyz
'x, y, z'
'-x+1/2, -y, z+1/2'
'-x, y+1/2, -z+1/2'
'x+1/2, -y+1/2, -z'
'-x, -y, -z'
'x-1/2, y, -z-1/2'
'x, -y-1/2, z-1/2'
'-x-1/2, y-1/2, z'

loop_
_atom_site_label
_atom_site_type_symbol
_atom_site_fract_x
_atom_site_fract_y
_atom_site_fract_z
_atom_site_U_iso_or_equiv
_atom_site_adp_type
_atom_site_occupancy
_atom_site_symmetry_multiplicity
_atom_site_calc_flag
_atom_site_refinement_flags
Cu1 Cu 0.4033(3) 0.25952(16) 0.22995(9) 0.0819(8) Uani 1 1 d U
Cu2 Cu 0.6296(3) 0.21082(15) 0.27884(10) 0.0962(10) Uani 1 1 d U
Cu3 Cu 0.8843(3) 0.95336(14) 0.50510(9) 0.0804(8) Uani 1 1 d U
Cu4 Cu 0.6238(3) 0.98961(14) 0.47449(9) 0.0765(7) Uani 1 1 d U
I1 I 0.64644(12) 0.33960(5) 0.24229(4) 0.0495(3) Uani 1 1 d U
I2 I 0.38377(12) 0.13329(5) 0.27667(4) 0.0526(3) Uani 1 1 d U
I3 I 0.30386(13) 0.22142(5) 0.15502(3) 0.0509(3) Uani 1 1 d U
I4 I 0.74061(14) 0.85815(5) 0.45706(3) 0.0553(3) Uani 1 1 d U
I5 I 0.86675(13) 1.07958(7) 0.45448(5) 0.0748(4) Uani 1 1 d U
I6 I 0.64460(12) 0.99003(5) 0.56016(3) 0.0478(3) Uani 1 1 d U
N1 N 0.7063(13) 0.4628(5) 0.3388(4) 0.037(3) Uani 1 1 d U
N2 N 0.4030(16) 0.3163(6) 0.3969(4) 0.060(4) Uani 1 1 d DU
H2 H 0.5035 0.3207 0.4016 0.073 Uiso 1 1 calc R
N3 N 0.3226(16) 0.2589(6) 0.4156(4) 0.053(3) Uani 1 1 d DU
O1 O 0.1951(12) 0.3666(6) 0.3650(4) 0.057(3) Uani 1 1 d U
C1 C 0.4476(14) 0.4209(6) 0.3547(4) 0.029(3) Uani 1 1 d U
C2 C 0.382(2) 0.4834(8) 0.3383(5) 0.056(4) Uani 1 1 d U
H2A H 0.2723 0.4896 0.3366 0.067 Uiso 1 1 calc R
C3 C 0.483(2) 0.5340(9) 0.3250(6) 0.066(5) Uani 1 1 d U
H3 H 0.4412 0.5770 0.3156 0.079 Uiso 1 1 calc R
C4 C 0.646(2) 0.5245(8) 0.3248(5) 0.056(4) Uani 1 1 d U
H4 H 0.7130 0.5604 0.3152 0.067 Uiso 1 1 calc R
C5 C 0.8801(17) 0.4528(9) 0.3376(5) 0.053(4) Uani 1 1 d U
H5A H 0.9043 0.4064 0.3267 0.079 Uiso 1 1 calc R
H5B H 0.9224 0.4566 0.3650 0.079 Uiso 1 1 calc R
H5C H 0.9273 0.4889 0.3205 0.079 Uiso 1 1 calc R
C6 C 0.6098(17) 0.4123(7) 0.3537(4) 0.040(3) Uani 1 1 d U
H6 H 0.6540 0.3701 0.3637 0.048 Uiso 1 1 calc R
C7 C 0.3343(18) 0.3650(7) 0.3720(4) 0.041(3) Uani 1 1 d U
C8 C 0.440(3) 0.2159(9) 0.4395(7) 0.081(6) Uani 1 1 d U
H8A H 0.5170 0.1953 0.4211 0.122 Uiso 1 1 calc R
H8B H 0.3855 0.1785 0.4540 0.122 Uiso 1 1 calc R
H8C H 0.4940 0.2462 0.4589 0.122 Uiso 1 1 calc R
C9 C 0.249(3) 0.2119(11) 0.3819(8) 0.093(6) Uani 1 1 d U
H9A H 0.1816 0.2405 0.3647 0.140 Uiso 1 1 calc R
H9B H 0.1872 0.1745 0.3943 0.140 Uiso 1 1 calc R
H9C H 0.3329 0.1911 0.3657 0.140 Uiso 1 1 calc R
C10 C 0.194(3) 0.2864(12) 0.4432(9) 0.115(8) Uani 1 1 d U
H10A H 0.2400 0.3182 0.4632 0.173 Uiso 1 1 calc R
H10B H 0.1441 0.2470 0.4571 0.173 Uiso 1 1 calc R
H10C H 0.1162 0.3116 0.4272 0.173 Uiso 1 1 calc R

loop_
_atom_site_aniso_label
_atom_site_aniso_U_11
_atom_site_aniso_U_22
_atom_site_aniso_U_33
_atom_site_aniso_U_23
_atom_site_aniso_U_13
_atom_site_aniso_U_12
Cu1 0.0415(13) 0.1148(19) 0.0895(19) -0.0199(15) -0.0123(12) -0.0117(13)
Cu2 0.0767(18) 0.105(2) 0.107(2) 0.0437(17) -0.0423(16) -0.0516(14)
Cu3 0.0486(14) 0.0896(16) 0.103(2) 0.0050(15) -0.0203(13) 0.0056(11)
Cu4 0.0541(15) 0.0912(16) 0.0842(18) -0.0039(14) -0.0155(13) 0.0198(11)
I1 0.0312(6) 0.0563(6) 0.0611(7) 0.0164(5) -0.0085(5) -0.0041(4)
I2 0.0413(6) 0.0539(6) 0.0625(7) 0.0078(5) 0.0022(5) -0.0149(5)
I3 0.0570(7) 0.0546(6) 0.0412(6) -0.0049(4) 0.0048(5) 0.0038(5)
I4 0.0590(7) 0.0558(6) 0.0512(6) -0.0055(5) 0.0074(5) 0.0161(5)
I5 0.0419(7) 0.0848(8) 0.0977(10) 0.0506(8) -0.0090(6) -0.0034(6)
I6 0.0451(6) 0.0543(6) 0.0440(6) -0.0095(5) -0.0070(5) 0.0072(4)
N1 0.037(6) 0.036(5) 0.038(6) 0.000(5) -0.008(5) -0.002(5)
N2 0.053(7) 0.061(6) 0.067(7) 0.018(6) -0.005(6) -0.016(6)
N3 0.055(7) 0.053(6) 0.050(6) 0.001(6) -0.004(6) -0.007(5)
O1 0.031(5) 0.082(6) 0.058(6) 0.007(5) -0.003(5) -0.006(5)
C1 0.025(6) 0.031(5) 0.029(6) 0.000(5) 0.000(5) 0.006(5)
C2 0.057(8) 0.050(7) 0.060(8) 0.027(6) -0.004(7) 0.011(6)
C3 0.062(8) 0.057(7) 0.079(9) 0.022(7) 0.000(7) 0.010(7)
C4 0.063(8) 0.044(6) 0.060(8) 0.017(6) 0.006(7) -0.007(6)
C5 0.042(7) 0.059(7) 0.057(8) 0.007(6) 0.006(6) -0.004(6)
C6 0.041(7) 0.039(6) 0.041(7) 0.008(6) -0.006(6) 0.004(5)
C7 0.046(7) 0.041(6) 0.037(6) 0.018(6) -0.008(6) 0.001(6)
C8 0.078(9) 0.073(8) 0.093(10) 0.019(7) -0.007(8) -0.007(7)
C9 0.100(10) 0.083(9) 0.096(10) -0.005(8) -0.013(8) -0.010(8)
C10 0.124(12) 0.108(11) 0.113(12) 0.014(9) 0.029(9) 0.012(9)

loop_
_atom_type_symbol
_atom_type_description
_atom_type_scat_dispersion_real
_atom_type_scat_dispersion_imag
_atom_type_scat_source
C C 0.0033 0.0016 'International Tables Vol C Tables 4.2.6.8 and 6.1.1.4'
H H 0.0000 0.0000 'International Tables Vol C Tables 4.2.6.8 and 6.1.1.4'
N N 0.0061 0.0033 'International Tables Vol C Tables 4.2.6.8 and 6.1.1.4'
O O 0.0106 0.0060 'International Tables Vol C Tables 4.2.6.8 and 6.1.1.4'
Cu Cu 0.3201 1.2651 'International Tables Vol C Tables 4.2.6.8 and 6.1.1.4'
I I -0.4742 1.8119 'International Tables Vol C Tables 4.2.6.8 and 6.1.1.4'

loop_
_geom_angle_atom_site_label_1
_geom_angle_atom_site_label_2
_geom_angle_atom_site_label_3
_geom_angle
_geom_angle_site_symmetry_1
_geom_angle_site_symmetry_3
Cu2 Cu1 I1 165.26(15) 6_556 .
Cu2 Cu1 Cu2 127.32(16) 6_556 .
I1 Cu1 Cu2 62.34(7) . .
Cu2 Cu1 I3 60.62(9) 6_556 .
I1 Cu1 I3 123.16(12) . .
Cu2 Cu1 I3 133.01(14) . .
Cu2 Cu1 I1 61.28(8) 6_556 6_556
I1 Cu1 I1 104.47(10) . 6_556
Cu2 Cu1 I1 123.21(13) . 6_556
I3 Cu1 I1 101.50(9) . 6_556
Cu2 Cu1 I2 72.58(11) 6_556 .
I1 Cu1 I2 116.93(10) . .
Cu2 Cu1 I2 54.95(8) . .
I3 Cu1 I2 104.53(9) . .
I1 Cu1 I2 103.44(9) 6_556 .
Cu1 Cu2 I2 164.22(18) 6_656 .
Cu1 Cu2 I3 63.28(9) 6_656 6_656
I2 Cu2 I3 121.62(11) . 6_656
Cu1 Cu2 Cu1 117.86(13) 6_656 .
I2 Cu2 Cu1 66.09(9) . .
I3 Cu2 Cu1 150.92(16) 6_656 .
Cu1 Cu2 I1 64.67(9) 6_656 .
I2 Cu2 I1 123.10(11) . .
I3 Cu2 I1 105.50(9) 6_656 .
Cu1 Cu2 I1 57.43(8) . .
Cu4 Cu3 I5 172.34(16) . 5_776
Cu4 Cu3 Cu3 114.48(16) . 5_776
I5 Cu3 Cu3 67.74(10) 5_776 5_776
Cu4 Cu3 I4 63.32(8) . .
I5 Cu3 I4 120.89(11) 5_776 .
Cu3 Cu3 I4 134.79(19) 5_776 .
Cu4 Cu3 I6 63.74(9) . .
I5 Cu3 I6 108.62(12) 5_776 .
Cu3 Cu3 I6 116.77(16) 5_776 .
I4 Cu3 I6 102.57(8) . .
Cu4 Cu3 I5 60.28(9) . .
I5 Cu3 I5 122.42(9) 5_776 .
Cu3 Cu3 I5 54.68(10) 5_776 .
I4 Cu3 I5 100.95(10) . .
I6 Cu3 I5 97.43(8) . .
Cu3 Cu4 I6 172.54(13) . 5_676
Cu3 Cu4 Cu4 117.94(17) . 5_676
I6 Cu4 Cu4 64.51(9) 5_676 5_676
Cu3 Cu4 I4 61.32(8) . .
I6 Cu4 I4 111.27(10) 5_676 .
Cu4 Cu4 I4 122.71(16) 5_676 .
Cu3 Cu4 I5 66.98(9) . .
I6 Cu4 I5 117.55(11) 5_676 .
Cu4 Cu4 I5 129.52(16) 5_676 .
I4 Cu4 I5 103.98(9) . .
Cu3 Cu4 I6 63.09(10) . .
I6 Cu4 I6 119.81(10) 5_676 .
Cu4 Cu4 I6 55.30(10) 5_676 .
I4 Cu4 I6 100.90(9) . .
I5 Cu4 I6 100.98(9) . .
Cu1 I1 Cu2 60.23(9) . .
Cu1 I1 Cu1 110.61(11) . 6_656
Cu2 I1 Cu1 54.05(8) . 6_656
Cu2 I2 Cu1 58.96(8) . .
Cu2 I3 Cu1 56.10(8) 6_556 .
Cu3 I4 Cu4 55.36(7) . .
Cu3 I5 Cu4 109.88(9) 5_776 .
Cu3 I5 Cu3 57.58(10) 5_776 .
Cu4 I5 Cu3 52.73(7) . .
Cu4 I6 Cu3 112.96(9) 5_676 .
Cu4 I6 Cu4 60.19(10) 5_676 .
Cu3 I6 Cu4 53.17(7) . .
C6 N1 C4 120.3(12) . .
C6 N1 C5 121.3(11) . .
C4 N1 C5 118.4(12) . .
C7 N2 N3 124.9(13) . .
C7 N2 H2 117.5 . .
N3 N2 H2 117.5 . .
N2 N3 C8 108.8(13) . .
N2 N3 C10 110.1(14) . .
C8 N3 C10 110.4(16) . .
N2 N3 C9 108.6(14) . .
C8 N3 C9 109.1(14) . .
C10 N3 C9 109.8(17) . .
C6 C1 C2 118.6(12) . .
C6 C1 C7 123.3(11) . .
C2 C1 C7 118.2(12) . .
C3 C2 C1 117.9(15) . .
C3 C2 H2A 121.0 . .
C1 C2 H2A 121.0 . .
C2 C3 C4 122.3(15) . .
C2 C3 H3 118.8 . .
C4 C3 H3 118.8 . .
N1 C4 C3 118.9(14) . .
N1 C4 H4 120.5 . .
C3 C4 H4 120.5 . .
N1 C5 H5A 109.5 . .
N1 C5 H5B 109.5 . .
H5A C5 H5B 109.5 . .
N1 C5 H5C 109.5 . .
H5A C5 H5C 109.5 . .
H5B C5 H5C 109.5 . .
N1 C6 C1 121.8(12) . .
N1 C6 H6 119.1 . .
C1 C6 H6 119.1 . .
O1 C7 N2 123.4(14) . .
O1 C7 C1 121.7(12) . .
N2 C7 C1 114.9(13) . .
N3 C8 H8A 109.5 . .
N3 C8 H8B 109.5 . .
H8A C8 H8B 109.5 . .
N3 C8 H8C 109.5 . .
H8A C8 H8C 109.5 . .
H8B C8 H8C 109.5 . .
N3 C9 H9A 109.5 . .
N3 C9 H9B 109.5 . .
H9A C9 H9B 109.5 . .
N3 C9 H9C 109.5 . .
H9A C9 H9C 109.5 . .
H9B C9 H9C 109.5 . .
N3 C10 H10A 109.5 . .
N3 C10 H10B 109.5 . .
H10A C10 H10B 109.5 . .
N3 C10 H10C 109.5 . .
H10A C10 H10C 109.5 . .
H10B C10 H10C 109.5 . .

loop_
_geom_bond_atom_site_label_1
_geom_bond_atom_site_label_2
_geom_bond_distance
_geom_bond_site_symmetry_2
Cu1 Cu2 2.484(3) 6_556
Cu1 I1 2.560(2) .
Cu1 Cu2 2.636(4) .
Cu1 I3 2.673(3) .
Cu1 I1 2.773(3) 6_556
Cu1 I2 2.813(3) .
Cu2 Cu1 2.484(3) 6_656
Cu2 I2 2.519(2) .
Cu2 I3 2.607(3) 6_656
Cu2 I1 2.690(3) .
Cu3 Cu4 2.492(3) .
Cu3 I5 2.541(3) 5_776
Cu3 Cu3 2.629(5) 5_776
Cu3 I4 2.658(3) .
Cu3 I6 2.776(3) .
Cu3 I5 2.882(3) .
Cu4 I6 2.543(2) 5_676
Cu4 Cu4 2.684(5) 5_676
Cu4 I4 2.707(3) .
Cu4 I5 2.720(3) .
Cu4 I6 2.792(3) .
I1 Cu1 2.773(3) 6_656
I3 Cu2 2.607(3) 6_556
I5 Cu3 2.541(3) 5_776
I6 Cu4 2.543(2) 5_676
N1 C6 1.335(17) .
N1 C4 1.340(18) .
N1 C5 1.468(17) .
N2 C7 1.347(18) .
N2 N3 1.407(13) .
N2 H2 0.8600 .
N3 C8 1.49(2) .
N3 C10 1.49(3) .
N3 C9 1.53(2) .
O1 C7 1.188(17) .
C1 C6 1.368(18) .
C1 C2 1.397(18) .
C1 C7 1.519(19) .
C2 C3 1.34(2) .
C2 H2A 0.9300 .
C3 C4 1.38(2) .
C3 H3 0.9300 .
C4 H4 0.9300 .
C5 H5A 0.9600 .
C5 H5B 0.9600 .
C5 H5C 0.9600 .
C6 H6 0.9300 .
C8 H8A 0.9600 .
C8 H8B 0.9600 .
C8 H8C 0.9600 .
C9 H9A 0.9600 .
C9 H9B 0.9600 .
C9 H9C 0.9600 .
C10 H10A 0.9600 .
C10 H10B 0.9600 .
C10 H10C 0.9600 .

loop_
_geom_hbond_atom_site_label_D
_geom_hbond_atom_site_label_H
_geom_hbond_atom_site_label_A
_geom_hbond_distance_DH
_geom_hbond_distance_HA
_geom_hbond_distance_DA
_geom_hbond_angle_DHA
_geom_hbond_site_symmetry_A
N2 H2 I4 0.86 2.89 3.655(14) 149.6 8_755
